data_4327805
loop_
_publ_author_name
'Xiu-Ling Li'
'Ming Tan'
'Ke-Juan Zhang'
'Bo Yang'
'Jie Chen'
'Yu-Bo Ai'

_publ_section_title
;
 Dual Luminescent Tetranuclear Organogold(I) Macrocycles of
 5,5'-Diethynyl-2,2'-bipyridine and Their Efficient Sensitization of
 Yb(III) Luminescence
;
_journal_name_full 'Inorganic Chemistry'
_journal_page_first 109
_journal_page_last 118
_journal_paper_doi 10.1021/ic201741h
_journal_volume 51
_journal_year 2012
_chemical_formula_sum 'C102 H92 Au4 Cl4 N6 O2 P4'
_chemical_formula_weight 2487.36
_chemical_name_systematic
; 
 ? 
;
_space_group_IT_number 15
_symmetry_cell_setting monoclinic
_symmetry_space_group_name_Hall '-C 2yc'
_symmetry_space_group_name_H-M 'C 1 2/c 1'
_atom_sites_solution_hydrogens geom
_atom_sites_solution_primary direct
_atom_sites_solution_secondary difmap
_audit_creation_method SHELXL-97
_cell_angle_alpha 90.00
_cell_angle_beta 117.79(3)
_cell_angle_gamma 90.00
_cell_formula_units_Z 4
_cell_length_a 23.013(5)
_cell_length_b 22.507(5)
_cell_length_c 21.968(4)
_cell_measurement_temperature 293(2)
_cell_measurement_theta_max 27.5126
_cell_measurement_theta_min 3.1352
_cell_volume 10066(5)
_computing_structure_refinement 'SHELXL-97 (Sheldrick, 1997)'
_computing_structure_solution 'SHELXS-97 (Sheldrick, 1990)'
_diffrn_ambient_temperature 293(2)
_diffrn_measured_fraction_theta_full 0.961
_diffrn_measured_fraction_theta_max 0.961
_diffrn_radiation_monochromator graphite
_diffrn_radiation_source 'fine-focus sealed tube'
_diffrn_radiation_type MoK\a
_diffrn_radiation_wavelength 0.71073
_diffrn_reflns_av_R_equivalents 0.0707
_diffrn_reflns_av_sigmaI/netI 0.1114
_diffrn_reflns_limit_h_max 26
_diffrn_reflns_limit_h_min -25
_diffrn_reflns_limit_k_max 25
_diffrn_reflns_limit_k_min -26
_diffrn_reflns_limit_l_max 18
_diffrn_reflns_limit_l_min -25
_diffrn_reflns_number 23192
_diffrn_reflns_theta_full 24.50
_diffrn_reflns_theta_max 24.50
_diffrn_reflns_theta_min 3.22
_exptl_absorpt_coefficient_mu 6.031
_exptl_absorpt_correction_T_max 1.0000
_exptl_absorpt_correction_T_min 0.3811
_exptl_absorpt_correction_type multi-scan
_exptl_absorpt_process_details
;
CrysAlisPro, Oxford Diffraction Ltd.,
Version 1.171.33.64 (release 22-03-2010 CrysAlis171 .NET)
(compiled Mar 22 2010,13:57:49)
empirical absorption correction using spherical harmonics,
implemented in SCALE3 ABSPACK scaling algorithm.
;
_exptl_crystal_colour yellow
_exptl_crystal_density_diffrn 1.641
_exptl_crystal_description block
_exptl_crystal_F_000 4824
_exptl_crystal_size_max 0.40
_exptl_crystal_size_mid 0.30
_exptl_crystal_size_min 0.20
_refine_diff_density_max 1.533
_refine_diff_density_min -1.093
_refine_diff_density_rms 0.154
_refine_ls_extinction_method none
_refine_ls_goodness_of_fit_ref 1.096
_refine_ls_hydrogen_treatment mixed
_refine_ls_matrix_type full
_refine_ls_number_parameters 470
_refine_ls_number_reflns 8053
_refine_ls_number_restraints 6
_refine_ls_restrained_S_all 1.095
_refine_ls_R_factor_all 0.1162
_refine_ls_R_factor_gt 0.0785
_refine_ls_shift/su_max 0.000
_refine_ls_shift/su_mean 0.000
_refine_ls_structure_factor_coef Fsqd
_refine_ls_weighting_details 'calc w=1/[\s^2^(Fo^2^)+(0.0867P)^2^+29.2053P] where P=(Fo^2^+2Fc^2^)/3'
_refine_ls_weighting_scheme calc
_refine_ls_wR_factor_gt 0.1720
_refine_ls_wR_factor_ref 0.1947
_reflns_number_gt 5607
_reflns_number_total 8053
_reflns_threshold_expression >2sigma(I)
_cod_data_source_file ic201741h_si_003.cif
_cod_data_source_block 2
_cod_original_cell_volume 10066(3)
_cod_database_code 4327805

loop_
_symmetry_equiv_pos_as_xyz
'x, y, z'
'-x, y, -z+1/2'
'x+1/2, y+1/2, z'
'-x+1/2, y+1/2, -z+1/2'
'-x, -y, -z'
'x, -y, z-1/2'
'-x+1/2, -y+1/2, -z'
'x+1/2, -y+1/2, z-1/2'

loop_
_atom_site_label
_atom_site_type_symbol
_atom_site_fract_x
_atom_site_fract_y
_atom_site_fract_z
_atom_site_U_iso_or_equiv
_atom_site_adp_type
_atom_site_occupancy
_atom_site_symmetry_multiplicity
_atom_site_calc_flag
_atom_site_refinement_flags
_atom_site_disorder_assembly
_atom_site_disorder_group
Au1 Au 0.83953(3) 0.52822(3) 0.80242(3) 0.0654(2) Uani 1 1 d . A .
P1 P 0.8256(2) 0.61012(17) 0.7362(2) 0.0605(10) Uani 1 1 d . . .
C1 C 0.8423(9) 0.4525(7) 0.8529(9) 0.074(4) Uani 1 1 d . . .
C51 C 1.2340(14) 0.5611(14) 0.5692(14) 0.151(11) Uani 1 1 d . . .
H51A H 1.2815 0.5590 0.5959 0.181 Uiso 1 1 calc R . .
H51B H 1.2151 0.5343 0.5897 0.181 Uiso 1 1 calc R . .
N1 N 0.9110(7) 0.2651(5) 0.9697(6) 0.070(3) Uani 1 1 d . . .
Cl1 Cl 1.2086(7) 0.6310(5) 0.5705(8) 0.284(8) Uani 1 1 d . . .
O1W O 1.0367(8) 0.5593(8) 0.5102(9) 0.000(4) Uiso 0.25 1 d P . .
H11A H 1.0140 0.5473 0.5314 0.000 Uiso 0.25 1 d PR . .
H11B H 1.0376 0.5271 0.4884 0.000 Uiso 0.25 1 d PR . .
Au2 Au 0.57762(3) 0.58602(2) 0.78058(3) 0.0577(2) Uani 1 1 d . . .
P2 P 0.58160(18) 0.66220(16) 0.71426(19) 0.0575(9) Uani 1 1 d . . .
C2 C 0.8429(10) 0.4063(6) 0.8792(8) 0.077(5) Uani 1 1 d . A .
N2 N 0.8178(7) 0.1562(5) 1.0077(6) 0.070(3) Uani 1 1 d . A .
Cl2 Cl 1.2112(10) 0.5410(12) 0.4886(8) 0.418(17) Uani 1 1 d . . .
O2W O 1.051(2) 0.2387(18) 0.312(2) 0.077(12) Uiso 0.25 1 d P . .
H11C H 1.0418 0.2438 0.2648 0.092 Uiso 0.25 1 d PR . .
H11D H 1.0964 0.2430 0.3480 0.092 Uiso 0.25 1 d PR . .
C3 C 0.8471(8) 0.3508(7) 0.9096(7) 0.065(4) Uani 1 1 d . . .
N3 N 0.6768(8) 0.4441(6) 0.7714(8) 0.089(4) Uani 1 1 d . . .
H3A H 0.6510 0.4466 0.7896 0.106 Uiso 1 1 calc R . .
H3B H 0.7166 0.4320 0.7956 0.106 Uiso 1 1 calc R . .
O3W O 1.0000 0.146(2) 0.2500 0.34(3) Uiso 1 2 d S . .
H11E H 1.0228 0.1254 0.2363 0.402 Uiso 1 1 d R . .
C4 C 0.7928(8) 0.3215(7) 0.9104(7) 0.065(4) Uani 1 1 d . A .
H4A H 0.7518 0.3399 0.8902 0.077 Uiso 1 1 calc R . .
C5 C 0.7993(7) 0.2663(6) 0.9405(8) 0.062(4) Uani 1 1 d . . .
H5A H 0.7628 0.2476 0.9394 0.074 Uiso 1 1 calc R A .
C6 C 0.8564(9) 0.2405(6) 0.9705(8) 0.070(4) Uani 1 1 d . A .
C7 C 0.9065(7) 0.3186(5) 0.9396(7) 0.058(4) Uani 1 1 d . A .
H7A H 0.9434 0.3344 0.9386 0.070 Uiso 1 1 calc R . .
C8 C 0.8692(8) 0.1833(6) 1.0071(7) 0.061(4) Uani 1 1 d . . .
C9 C 0.9281(6) 0.1578(5) 1.0355(7) 0.051(3) Uani 1 1 d . A .
H9A H 0.9616 0.1752 1.0294 0.062 Uiso 1 1 calc R . .
C10 C 0.9411(6) 0.1067(5) 1.0735(7) 0.051(3) Uani 1 1 d . . .
H10A H 0.9833 0.0909 1.0955 0.062 Uiso 1 1 calc R A .
C11 C 0.8900(6) 0.0797(5) 1.0781(7) 0.051(3) Uani 1 1 d . A .
C12 C 0.8280(7) 0.1056(6) 1.0430(7) 0.058(4) Uani 1 1 d . . .
H12A H 0.7924 0.0870 1.0442 0.070 Uiso 1 1 calc R A .
C13 C 0.9006(8) 0.0259(7) 1.1221(10) 0.074(4) Uani 1 1 d . . .
C14 C 0.5883(8) 0.5179(8) 0.8415(9) 0.074(4) Uani 1 1 d . . .
C15 C 0.5055(4) 0.6898(4) 0.6437(4) 0.061(4) Uani 1 1 d G . .
C16 C 0.4891(5) 0.7497(4) 0.6338(5) 0.081(5) Uani 1 1 d G . .
H16A H 0.5160 0.7776 0.6658 0.097 Uiso 1 1 calc R . .
C17 C 0.4326(5) 0.7680(4) 0.5760(6) 0.085(5) Uani 1 1 d G . .
H17A H 0.4216 0.8081 0.5694 0.102 Uiso 1 1 calc R . .
C18 C 0.3925(5) 0.7263(6) 0.5281(5) 0.096(6) Uani 1 1 d G . .
H18A H 0.3547 0.7386 0.4895 0.115 Uiso 1 1 calc R . .
C19 C 0.4089(5) 0.6664(5) 0.5380(5) 0.082(5) Uani 1 1 d G . .
H19A H 0.3821 0.6385 0.5060 0.098 Uiso 1 1 calc R . .
C20 C 0.4654(5) 0.6481(3) 0.5958(5) 0.073(4) Uani 1 1 d G . .
H20A H 0.4764 0.6080 0.6024 0.088 Uiso 1 1 calc R . .
C21 C 0.6281(5) 0.7256(4) 0.7647(5) 0.068(4) Uani 1 1 d G . .
C22 C 0.6495(6) 0.7693(5) 0.7351(5) 0.087(5) Uani 1 1 d G . .
H22A H 0.6355 0.7689 0.6880 0.105 Uiso 1 1 calc R . .
C23 C 0.6918(7) 0.8136(4) 0.7760(6) 0.110(7) Uani 1 1 d G . .
H23A H 0.7061 0.8429 0.7561 0.131 Uiso 1 1 calc R . .
C24 C 0.7127(6) 0.8142(4) 0.8464(6) 0.090(5) Uani 1 1 d G . .
H24A H 0.7410 0.8439 0.8737 0.108 Uiso 1 1 calc R . .
C25 C 0.6913(6) 0.7705(5) 0.8760(4) 0.090(5) Uani 1 1 d G . .
H25A H 0.7052 0.7709 0.9231 0.108 Uiso 1 1 calc R . .
C26 C 0.6490(5) 0.7262(4) 0.8352(5) 0.069(4) Uani 1 1 d G . .
H26A H 0.6347 0.6969 0.8550 0.083 Uiso 1 1 calc R . .
C27 C 0.8514(6) 0.6805(4) 0.7826(5) 0.071(4) Uani 1 1 d G A .
C28 C 0.8267(6) 0.7346(5) 0.7503(5) 0.095(6) Uani 1 1 d G . .
H28A H 0.7959 0.7355 0.7040 0.114 Uiso 1 1 calc R A .
C29 C 0.8479(7) 0.7872(4) 0.7873(7) 0.111(7) Uani 1 1 d G A .
H29A H 0.8313 0.8234 0.7657 0.134 Uiso 1 1 calc R . .
C30 C 0.8938(7) 0.7858(5) 0.8565(7) 0.099(6) Uani 1 1 d G . .
H30A H 0.9080 0.8210 0.8812 0.119 Uiso 1 1 calc R A .
C31 C 0.9186(6) 0.7317(6) 0.8887(5) 0.108(7) Uani 1 1 d G A .
H31A H 0.9493 0.7308 0.9350 0.129 Uiso 1 1 calc R . .
C32 C 0.8974(6) 0.6791(4) 0.8518(5) 0.084(5) Uani 1 1 d G . .
H32A H 0.9140 0.6429 0.8734 0.100 Uiso 1 1 calc R A .
C33 C 0.8662(19) 0.6080(19) 0.684(2) 0.081(5) Uiso 0.50 1 d PG A 1
C34 C 0.8599(19) 0.6538(15) 0.639(2) 0.174(18) Uiso 0.50 1 d PG A 1
H34A H 0.8319 0.6855 0.6335 0.208 Uiso 0.50 1 calc PR A 1
C35 C 0.895(2) 0.6522(17) 0.602(2) 0.157(16) Uiso 0.50 1 d PG A 1
H35A H 0.8911 0.6829 0.5721 0.188 Uiso 0.50 1 calc PR A 1
C36 C 0.937(2) 0.605(2) 0.611(2) 0.150(10) Uiso 0.50 1 d PG A 1
H36A H 0.9608 0.6037 0.5860 0.181 Uiso 0.50 1 calc PR A 1
C37 C 0.9435(19) 0.5590(16) 0.656(2) 0.144(14) Uiso 0.50 1 d PG A 1
H37A H 0.9714 0.5273 0.6613 0.173 Uiso 0.50 1 calc PR A 1
C38 C 0.908(2) 0.5606(15) 0.693(2) 0.151(15) Uiso 0.50 1 d PG A 1
H38A H 0.9123 0.5299 0.7227 0.181 Uiso 0.50 1 calc PR A 1
C33' C 0.868(2) 0.6010(18) 0.683(2) 0.081(5) Uiso 0.50 1 d PG A 2
C34' C 0.8394(16) 0.6193(18) 0.615(2) 0.174(18) Uiso 0.50 1 d PG A 2
H34B H 0.7959 0.6319 0.5935 0.208 Uiso 0.50 1 calc PR A 2
C35' C 0.876(2) 0.6189(18) 0.5793(17) 0.157(16) Uiso 0.50 1 d PG A 2
H35B H 0.8564 0.6311 0.5336 0.188 Uiso 0.50 1 calc PR A 2
C36' C 0.941(2) 0.6002(18) 0.612(2) 0.150(10) Uiso 0.50 1 d PG A 2
H36B H 0.9650 0.5999 0.5877 0.181 Uiso 0.50 1 calc PR A 2
C37' C 0.9695(15) 0.5819(17) 0.680(2) 0.144(14) Uiso 0.50 1 d PG A 2
H37B H 1.0130 0.5693 0.7016 0.173 Uiso 0.50 1 calc PR A 2
C38' C 0.933(2) 0.5823(16) 0.7159(17) 0.151(15) Uiso 0.50 1 d PG A 2
H38B H 0.9525 0.5701 0.7615 0.181 Uiso 0.50 1 calc PR A 2
C39 C 0.6540(7) 0.4596(6) 0.7018(8) 0.064(4) Uani 1 1 d . . .
C40 C 0.5916(9) 0.4787(7) 0.6626(9) 0.074(5) Uani 1 1 d . . .
H40A H 0.564(8) 0.484(7) 0.685(9) 0.089 Uiso 1 1 d . . .
C41 C 0.5715(8) 0.4909(7) 0.5939(9) 0.074(5) Uani 1 1 d . . .
H41A H 0.5287 0.5038 0.5663 0.089 Uiso 1 1 calc R . .
C42 C 0.6147(10) 0.4841(7) 0.5643(9) 0.085(5) Uani 1 1 d . . .
H42A H 0.6011 0.4936 0.5184 0.101 Uiso 1 1 calc R . .
C43 C 0.6780(10) 0.4629(7) 0.6064(11) 0.088(5) Uani 1 1 d . . .
H43A H 0.7071 0.4565 0.5887 0.106 Uiso 1 1 calc R . .
C44 C 0.6959(9) 0.4520(6) 0.6725(10) 0.074(5) Uani 1 1 d . . .
H44A H 0.7384 0.4387 0.7005 0.089 Uiso 1 1 calc R . .
C45 C 0.7395(6) 0.6193(6) 0.6771(7) 0.056(3) Uani 1 1 d . A .
H45A H 0.7333 0.6541 0.6487 0.068 Uiso 1 1 calc R . .
H45B H 0.7236 0.5849 0.6472 0.068 Uiso 1 1 calc R . .
C46 C 0.6996(7) 0.6265(7) 0.7179(8) 0.063(4) Uani 1 1 d . . .
H46A H 0.7187 0.6581 0.7515 0.075 Uiso 1 1 calc R A .
H46B H 0.7021 0.5899 0.7425 0.075 Uiso 1 1 calc R . .
C47 C 0.6248(7) 0.6416(6) 0.6675(7) 0.061(4) Uani 1 1 d . A .
H47A H 0.6038 0.6072 0.6391 0.073 Uiso 1 1 calc R . .
H47B H 0.6226 0.6739 0.6373 0.073 Uiso 1 1 calc R . .
C48 C 0.512(2) 0.9097(15) 0.686(2) 0.224(14) Uani 1 1 d DU . .
H48A H 0.5173 0.9095 0.6466 0.269 Uiso 1 1 calc R . .
C49 C 0.5592(14) 0.9151(15) 0.755(2) 0.224(14) Uani 1 1 d DU . .
H49A H 0.6023 0.9252 0.7669 0.269 Uiso 1 1 calc R . .
C50 C 0.5402(19) 0.9050(15) 0.806(2) 0.224(14) Uani 1 1 d DU . .
H50A H 0.5753 0.8908 0.8458 0.269 Uiso 1 1 calc R . .

loop_
_atom_site_aniso_label
_atom_site_aniso_U_11
_atom_site_aniso_U_22
_atom_site_aniso_U_33
_atom_site_aniso_U_23
_atom_site_aniso_U_13
_atom_site_aniso_U_12
Au1 0.0785(4) 0.0529(4) 0.0644(4) 0.0146(3) 0.0330(3) 0.0103(3)
P1 0.068(2) 0.056(2) 0.058(2) 0.0114(17) 0.0292(18) 0.0064(19)
C1 0.094(12) 0.055(9) 0.070(10) 0.006(8) 0.036(9) 0.011(9)
C51 0.125(19) 0.20(3) 0.13(2) 0.06(2) 0.065(17) 0.06(2)
N1 0.088(9) 0.053(7) 0.068(8) -0.002(6) 0.037(7) 0.003(7)
Cl1 0.233(12) 0.141(7) 0.349(18) 0.001(9) 0.027(11) 0.034(8)
Au2 0.0678(4) 0.0474(3) 0.0622(4) 0.0093(2) 0.0338(3) 0.0014(3)
P2 0.064(2) 0.051(2) 0.058(2) 0.0065(17) 0.0286(18) -0.0009(17)
C2 0.126(15) 0.044(8) 0.057(9) 0.019(7) 0.041(9) 0.022(9)
N2 0.088(9) 0.053(7) 0.068(8) -0.002(6) 0.037(7) 0.003(7)
Cl2 0.34(2) 0.70(4) 0.186(13) -0.083(18) 0.102(13) 0.23(3)
C3 0.077(10) 0.066(9) 0.050(8) 0.002(7) 0.029(7) 0.000(9)
N3 0.109(11) 0.064(8) 0.089(11) -0.006(7) 0.043(9) -0.005(8)
C4 0.077(10) 0.066(9) 0.050(8) 0.002(7) 0.029(7) 0.000(8)
C5 0.056(8) 0.052(8) 0.073(10) 0.009(7) 0.027(7) -0.001(7)
C6 0.088(12) 0.053(8) 0.068(10) -0.002(7) 0.037(9) 0.003(9)
C7 0.075(9) 0.039(7) 0.053(8) 0.006(6) 0.023(7) 0.002(7)
C8 0.080(10) 0.043(7) 0.056(9) 0.018(6) 0.029(8) 0.014(8)
C9 0.050(7) 0.046(7) 0.055(8) 0.014(6) 0.022(6) 0.003(6)
C10 0.050(7) 0.046(7) 0.055(8) 0.014(6) 0.022(6) 0.003(6)
C11 0.050(7) 0.046(7) 0.055(8) 0.014(6) 0.022(6) 0.003(6)
C12 0.075(9) 0.039(7) 0.053(8) 0.006(6) 0.023(7) 0.002(7)
C13 0.075(10) 0.065(10) 0.090(12) -0.010(9) 0.046(9) 0.007(9)
C14 0.075(10) 0.065(10) 0.090(12) -0.010(9) 0.046(9) 0.007(9)
C15 0.059(8) 0.055(8) 0.076(10) 0.005(7) 0.038(7) 0.000(7)
C16 0.091(12) 0.055(9) 0.104(13) 0.027(9) 0.052(11) 0.022(9)
C17 0.067(10) 0.073(11) 0.109(14) 0.026(10) 0.037(10) 0.025(9)
C18 0.067(10) 0.102(15) 0.108(15) 0.016(12) 0.032(10) 0.012(11)
C19 0.079(11) 0.093(13) 0.064(10) -0.006(9) 0.025(9) 0.002(10)
C20 0.081(10) 0.085(11) 0.062(10) 0.005(9) 0.041(9) 0.004(9)
C21 0.081(10) 0.054(8) 0.076(11) -0.003(8) 0.043(9) -0.004(8)
C22 0.111(14) 0.061(10) 0.097(13) 0.003(9) 0.054(11) -0.016(10)
C23 0.141(18) 0.063(11) 0.127(18) -0.005(11) 0.065(15) -0.037(12)
C24 0.113(14) 0.078(11) 0.095(14) -0.001(10) 0.061(12) -0.029(11)
C25 0.113(14) 0.078(11) 0.095(13) -0.001(10) 0.061(11) -0.029(11)
C26 0.081(10) 0.070(10) 0.079(11) -0.016(8) 0.056(9) -0.016(9)
C27 0.067(9) 0.069(10) 0.078(11) 0.013(8) 0.033(8) 0.000(8)
C28 0.109(14) 0.065(10) 0.077(12) 0.015(9) 0.015(10) -0.004(10)
C29 0.107(14) 0.050(10) 0.135(18) 0.009(10) 0.021(13) 0.006(10)
C30 0.091(13) 0.094(14) 0.093(14) -0.019(11) 0.025(11) -0.016(12)
C31 0.122(16) 0.105(15) 0.076(13) -0.013(12) 0.029(12) -0.005(14)
C32 0.091(12) 0.075(11) 0.062(10) 0.001(8) 0.017(9) -0.007(10)
C39 0.067(10) 0.048(8) 0.071(11) 0.007(7) 0.026(9) 0.001(7)
C40 0.072(11) 0.068(10) 0.063(11) -0.006(8) 0.015(8) 0.003(9)
C41 0.072(10) 0.068(10) 0.063(11) -0.006(8) 0.015(9) 0.003(8)
C42 0.105(14) 0.063(10) 0.060(10) 0.013(8) 0.017(10) -0.002(10)
C43 0.106(14) 0.062(10) 0.092(15) 0.005(9) 0.042(12) 0.001(10)
C44 0.082(11) 0.050(9) 0.081(12) 0.001(8) 0.029(10) 0.001(8)
C45 0.059(8) 0.052(8) 0.057(8) 0.006(6) 0.026(7) -0.007(7)
C46 0.068(9) 0.064(9) 0.063(9) 0.009(7) 0.037(8) -0.008(7)
C47 0.074(9) 0.052(8) 0.055(9) -0.002(6) 0.029(7) -0.005(7)
C48 0.17(2) 0.123(12) 0.39(4) -0.03(2) 0.15(2) -0.069(14)
C49 0.17(2) 0.123(12) 0.39(4) -0.03(2) 0.15(2) -0.069(14)
C50 0.17(2) 0.123(12) 0.39(4) -0.03(2) 0.15(2) -0.069(14)

loop_
_atom_type_symbol
_atom_type_description
_atom_type_scat_dispersion_real
_atom_type_scat_dispersion_imag
_atom_type_scat_source
C C 0.0033 0.0016 'International Tables Vol C Tables 4.2.6.8 and 6.1.1.4'
H H 0.0000 0.0000 'International Tables Vol C Tables 4.2.6.8 and 6.1.1.4'
N N 0.0061 0.0033 'International Tables Vol C Tables 4.2.6.8 and 6.1.1.4'
P P 0.1023 0.0942 'International Tables Vol C Tables 4.2.6.8 and 6.1.1.4'
Cl Cl 0.1484 0.1585 'International Tables Vol C Tables 4.2.6.8 and 6.1.1.4'
Au Au -2.0133 8.8022 'International Tables Vol C Tables 4.2.6.8 and 6.1.1.4'
O O 0.0106 0.0060 'International Tables Vol C Tables 4.2.6.8 and 6.1.1.4'

loop_
_geom_angle_atom_site_label_1
_geom_angle_atom_site_label_2
_geom_angle_atom_site_label_3
_geom_angle
_geom_angle_site_symmetry_1
_geom_angle_site_symmetry_3
C1 Au1 P1 173.7(5) . .
C33 P1 C45 105.7(14) . .
C33 P1 C27 104.5(14) . .
C45 P1 C27 105.4(6) . .
C33 P1 C33' 5(2) . .
C45 P1 C33' 106.8(15) . .
C27 P1 C33' 108.5(14) . .
C33 P1 Au1 115.3(14) . .
C45 P1 Au1 109.4(5) . .
C27 P1 Au1 115.7(4) . .
C33' P1 Au1 110.7(13) . .
C2 C1 Au1 176.3(15) . .
Cl2 C51 Cl1 109.5(17) . .
Cl2 C51 H51A 109.8 . .
Cl1 C51 H51A 109.8 . .
Cl2 C51 H51B 109.8 . .
Cl1 C51 H51B 109.8 . .
H51A C51 H51B 108.2 . .
C7 N1 C6 120.1(14) . .
H11A O1W H11B 101.8 . .
C14 Au2 P2 171.2(5) . .
C14 Au2 Au2 92.7(5) . 2_656
P2 Au2 Au2 95.86(10) . 2_656
C47 P2 C21 103.1(6) . .
C47 P2 C15 99.8(6) . .
C21 P2 C15 108.1(5) . .
C47 P2 Au2 111.7(5) . .
C21 P2 Au2 112.8(4) . .
C15 P2 Au2 119.4(4) . .
C1 C2 C3 176(2) . .
C12 N2 C8 118.5(13) . .
H11C O2W H11D 118.6 . .
C2 C3 C7 121.2(16) . .
C2 C3 C4 123.6(15) . .
C7 C3 C4 115.2(14) . .
C39 N3 H3A 120.0 . .
C39 N3 H3B 120.0 . .
H3A N3 H3B 120.0 . .
C5 C4 C3 121.4(15) . .
C5 C4 H4A 119.3 . .
C3 C4 H4A 119.3 . .
C6 C5 C4 120.2(15) . .
C6 C5 H5A 119.9 . .
C4 C5 H5A 119.9 . .
C5 C6 N1 121.6(14) . .
C5 C6 C8 124.4(16) . .
N1 C6 C8 114.0(14) . .
N1 C7 C3 121.3(15) . .
N1 C7 H7A 119.4 . .
C3 C7 H7A 119.4 . .
C9 C8 N2 120.8(12) . .
C9 C8 C6 122.3(15) . .
N2 C8 C6 116.8(14) . .
C8 C9 C10 122.3(14) . .
C8 C9 H9A 118.9 . .
C10 C9 H9A 118.9 . .
C11 C10 C9 117.8(12) . .
C11 C10 H10A 121.1 . .
C9 C10 H10A 121.1 . .
C10 C11 C12 117.8(12) . .
C10 C11 C13 121.3(12) . .
C12 C11 C13 120.9(13) . .
N2 C12 C11 122.4(15) . .
N2 C12 H12A 118.8 . .
C11 C12 H12A 118.8 . .
C14 C13 C11 177.6(17) 7_657 .
C13 C14 Au2 174.3(15) 7_657 .
C16 C15 C20 120.0 . .
C16 C15 P2 123.1(6) . .
C20 C15 P2 116.7(6) . .
C15 C16 C17 120.0 . .
C15 C16 H16A 120.0 . .
C17 C16 H16A 120.0 . .
C18 C17 C16 120.0 . .
C18 C17 H17A 120.0 . .
C16 C17 H17A 120.0 . .
C19 C18 C17 120.0 . .
C19 C18 H18A 120.0 . .
C17 C18 H18A 120.0 . .
C18 C19 C20 120.0 . .
C18 C19 H19A 120.0 . .
C20 C19 H19A 120.0 . .
C19 C20 C15 120.0 . .
C19 C20 H20A 120.0 . .
C15 C20 H20A 120.0 . .
C22 C21 C26 120.0 . .
C22 C21 P2 120.4(6) . .
C26 C21 P2 119.1(6) . .
C23 C22 C21 120.0 . .
C23 C22 H22A 120.0 . .
C21 C22 H22A 120.0 . .
C22 C23 C24 120.0 . .
C22 C23 H23A 120.0 . .
C24 C23 H23A 120.0 . .
C25 C24 C23 120.0 . .
C25 C24 H24A 120.0 . .
C23 C24 H24A 120.0 . .
C24 C25 C26 120.0 . .
C24 C25 H25A 120.0 . .
C26 C25 H25A 120.0 . .
C25 C26 C21 120.0 . .
C25 C26 H26A 120.0 . .
C21 C26 H26A 120.0 . .
C28 C27 C32 120.0 . .
C28 C27 P1 121.7(6) . .
C32 C27 P1 118.3(6) . .
C29 C28 C27 120.0 . .
C29 C28 H28A 120.0 . .
C27 C28 H28A 120.0 . .
C28 C29 C30 120.0 . .
C28 C29 H29A 120.0 . .
C30 C29 H29A 120.0 . .
C29 C30 C31 120.0 . .
C29 C30 H30A 120.0 . .
C31 C30 H30A 120.0 . .
C30 C31 C32 120.0 . .
C30 C31 H31A 120.0 . .
C32 C31 H31A 120.0 . .
C31 C32 C27 120.0 . .
C31 C32 H32A 120.0 . .
C27 C32 H32A 120.0 . .
C34 C33 C38 120.0 . .
C34 C33 P1 122(3) . .
C38 C33 P1 118(3) . .
C35 C34 C33 120.0 . .
C35 C34 H34A 120.0 . .
C33 C34 H34A 120.0 . .
C34 C35 C36 120.0 . .
C34 C35 H35A 120.0 . .
C36 C35 H35A 120.0 . .
C35 C36 C37 120.0 . .
C35 C36 H36A 120.0 . .
C37 C36 H36A 120.0 . .
C36 C37 C38 120.0 . .
C36 C37 H37A 120.0 . .
C38 C37 H37A 120.0 . .
C37 C38 C33 120.0 . .
C37 C38 H38A 120.0 . .
C33 C38 H38A 120.0 . .
C34' C33' C38' 120.0 . .
C34' C33' P1 121(3) . .
C38' C33' P1 118(3) . .
C35' C34' C33' 120.0 . .
C35' C34' H34B 120.0 . .
C33' C34' H34B 120.0 . .
C34' C35' C36' 120.0 . .
C34' C35' H35B 120.0 . .
C36' C35' H35B 120.0 . .
C37' C36' C35' 120.0 . .
C37' C36' H36B 120.0 . .
C35' C36' H36B 120.0 . .
C36' C37' C38' 120.0 . .
C36' C37' H37B 120.0 . .
C38' C37' H37B 120.0 . .
C37' C38' C33' 120.0 . .
C37' C38' H38B 120.0 . .
C33' C38' H38B 120.0 . .
C40 C39 C44 120.1(17) . .
C40 C39 N3 121.1(17) . .
C44 C39 N3 118.7(15) . .
C39 C40 C41 118.1(19) . .
C39 C40 H40A 118(10) . .
C41 C40 H40A 124(10) . .
C40 C41 C42 121.8(16) . .
C40 C41 H41A 119.1 . .
C42 C41 H41A 119.1 . .
C43 C42 C41 117.9(17) . .
C43 C42 H42A 121.0 . .
C41 C42 H42A 121.0 . .
C44 C43 C42 119(2) . .
C44 C43 H43A 120.6 . .
C42 C43 H43A 120.6 . .
C43 C44 C39 123.3(18) . .
C43 C44 H44A 118.4 . .
C39 C44 H44A 118.4 . .
C46 C45 P1 110.0(10) . .
C46 C45 H45A 109.7 . .
P1 C45 H45A 109.7 . .
C46 C45 H45B 109.7 . .
P1 C45 H45B 109.7 . .
H45A C45 H45B 108.2 . .
C45 C46 C47 111.0(11) . .
C45 C46 H46A 109.4 . .
C47 C46 H46A 109.4 . .
C45 C46 H46B 109.4 . .
C47 C46 H46B 109.4 . .
H46A C46 H46B 108.0 . .
C46 C47 P2 111.5(10) . .
C46 C47 H47A 109.3 . .
P2 C47 H47A 109.3 . .
C46 C47 H47B 109.3 . .
P2 C47 H47B 109.3 . .
H47A C47 H47B 108.0 . .
C50 C48 C49 99(4) 2_656 .
C50 C48 H48A 130.4 2_656 .
C49 C48 H48A 130.4 . .
C48 C49 C50 118.8(12) . .
C48 C49 H49A 120.6 . .
C50 C49 H49A 120.6 . .
C48 C50 C49 138(4) 2_656 .
C48 C50 H50A 110.8 2_656 .
C49 C50 H50A 110.8 . .

loop_
_geom_bond_atom_site_label_1
_geom_bond_atom_site_label_2
_geom_bond_distance
_geom_bond_site_symmetry_2
Au1 C1 2.019(16) .
Au1 P1 2.277(4) .
P1 C33 1.78(4) .
P1 C45 1.805(14) .
P1 C27 1.827(9) .
P1 C33' 1.84(4) .
C1 C2 1.18(2) .
C51 Cl2 1.66(3) .
C51 Cl1 1.68(3) .
C51 H51A 0.9700 .
C51 H51B 0.9700 .
N1 C7 1.356(17) .
N1 C6 1.38(2) .
O1W H11A 0.8871 .
O1W H11B 0.8741 .
Au2 C14 1.973(19) .
Au2 P2 2.279(4) .
Au2 Au2 3.1770(15) 2_656
P2 C47 1.792(15) .
P2 C21 1.818(8) .
P2 C15 1.823(8) .
C2 C3 1.40(2) .
N2 C12 1.335(17) .
N2 C8 1.337(19) .
O2W H11C 0.9700 .
O2W H11D 0.9699 .
C3 C7 1.41(2) .
C3 C4 1.42(2) .
N3 C39 1.41(2) .
N3 H3A 0.8600 .
N3 H3B 0.8600 .
O3W H11E 0.8504 .
C4 C5 1.383(19) .
C4 H4A 0.9300 .
C5 C6 1.30(2) .
C5 H5A 0.9300 .
C6 C8 1.473(19) .
C7 H7A 0.9300 .
C8 C9 1.329(19) .
C9 C10 1.369(17) .
C9 H9A 0.9300 .
C10 C11 1.369(18) .
C10 H10A 0.9300 .
C11 C12 1.396(19) .
C11 C13 1.50(2) .
C12 H12A 0.9300 .
C13 C14 1.22(2) 7_657
C14 C13 1.22(2) 7_657
C15 C16 1.3900 .
C15 C20 1.3900 .
C16 C17 1.3900 .
C16 H16A 0.9300 .
C17 C18 1.3900 .
C17 H17A 0.9300 .
C18 C19 1.3900 .
C18 H18A 0.9300 .
C19 C20 1.3900 .
C19 H19A 0.9300 .
C20 H20A 0.9300 .
C21 C22 1.3900 .
C21 C26 1.3900 .
C22 C23 1.3900 .
C22 H22A 0.9300 .
C23 C24 1.3900 .
C23 H23A 0.9300 .
C24 C25 1.3900 .
C24 H24A 0.9300 .
C25 C26 1.3900 .
C25 H25A 0.9300 .
C26 H26A 0.9300 .
C27 C28 1.3900 .
C27 C32 1.3900 .
C28 C29 1.3900 .
C28 H28A 0.9300 .
C29 C30 1.3900 .
C29 H29A 0.9300 .
C30 C31 1.3900 .
C30 H30A 0.9300 .
C31 C32 1.3900 .
C31 H31A 0.9300 .
C32 H32A 0.9300 .
C33 C34 1.3900 .
C33 C38 1.3900 .
C34 C35 1.3900 .
C34 H34A 0.9300 .
C35 C36 1.3900 .
C35 H35A 0.9300 .
C36 C37 1.3900 .
C36 H36A 0.9300 .
C37 C38 1.3900 .
C37 H37A 0.9300 .
C38 H38A 0.9300 .
C33' C34' 1.3900 .
C33' C38' 1.3900 .
C34' C35' 1.3900 .
C34' H34B 0.9300 .
C35' C36' 1.3900 .
C35' H35B 0.9300 .
C36' C37' 1.3900 .
C36' H36B 0.9300 .
C37' C38' 1.3900 .
C37' H37B 0.9300 .
C38' H38B 0.9300 .
C39 C40 1.36(2) .
C39 C44 1.40(2) .
C40 C41 1.38(2) .
C40 H40A 0.97(18) .
C41 C42 1.43(3) .
C41 H41A 0.9300 .
C42 C43 1.40(3) .
C42 H42A 0.9300 .
C43 C44 1.34(3) .
C43 H43A 0.9300 .
C44 H44A 0.9300 .
C45 C46 1.56(2) .
C45 H45A 0.9700 .
C45 H45B 0.9700 .
C46 C47 1.59(2) .
C46 H46A 0.9700 .
C46 H46B 0.9700 .
C47 H47A 0.9700 .
C47 H47B 0.9700 .
C48 C50 1.30(4) 2_656
C48 C49 1.391(10) .
C48 H48A 0.9300 .
C49 C50 1.393(10) .
C49 H49A 0.9300 .
C50 C48 1.30(4) 2_656
C50 H50A 0.9300 .

loop_
_geom_torsion_atom_site_label_1
_geom_torsion_atom_site_label_2
_geom_torsion_atom_site_label_3
_geom_torsion_atom_site_label_4
_geom_torsion
_geom_torsion_site_symmetry_1
_geom_torsion_site_symmetry_4
C1 Au1 P1 C33 -97(5) . .
C1 Au1 P1 C45 22(5) . .
C1 Au1 P1 C27 141(5) . .
C1 Au1 P1 C33' -96(5) . .
P1 Au1 C1 C2 47(29) . .
C14 Au2 P2 C47 42(3) . .
Au2 Au2 P2 C47 -125.4(5) 2_656 .
C14 Au2 P2 C21 -74(3) . .
Au2 Au2 P2 C21 119.0(4) 2_656 .
C14 Au2 P2 C15 158(3) . .
Au2 Au2 P2 C15 -9.6(4) 2_656 .
Au1 C1 C2 C3 68(46) . .
C1 C2 C3 C7 23(30) . .
C1 C2 C3 C4 -154(29) . .
C2 C3 C4 C5 179.3(15) . .
C7 C3 C4 C5 2(2) . .
C3 C4 C5 C6 2(2) . .
C4 C5 C6 N1 -4(2) . .
C4 C5 C6 C8 176.7(14) . .
C7 N1 C6 C5 3(2) . .
C7 N1 C6 C8 -178.0(12) . .
C6 N1 C7 C3 1(2) . .
C2 C3 C7 N1 179.3(13) . .
C4 C3 C7 N1 -3(2) . .
C12 N2 C8 C9 6(2) . .
C12 N2 C8 C6 -177.0(13) . .
C5 C6 C8 C9 178.3(16) . .
N1 C6 C8 C9 -1(2) . .
C5 C6 C8 N2 1(2) . .
N1 C6 C8 N2 -178.0(13) . .
N2 C8 C9 C10 -8(2) . .
C6 C8 C9 C10 175.4(13) . .
C8 C9 C10 C11 4(2) . .
C9 C10 C11 C12 1(2) . .
C9 C10 C11 C13 -176.1(13) . .
C8 N2 C12 C11 -1(2) . .
C10 C11 C12 N2 -2(2) . .
C13 C11 C12 N2 174.6(13) . .
C10 C11 C13 C14 -2(42) . 7_657
C12 C11 C13 C14 -178(100) . 7_657
P2 Au2 C14 C13 -24(18) . 7_657
Au2 Au2 C14 C13 143(16) 2_656 7_657
C47 P2 C15 C16 -107.8(8) . .
C21 P2 C15 C16 -0.4(8) . .
Au2 P2 C15 C16 130.3(6) . .
C47 P2 C15 C20 67.6(7) . .
C21 P2 C15 C20 175.0(6) . .
Au2 P2 C15 C20 -54.2(7) . .
C20 C15 C16 C17 0.0 . .
P2 C15 C16 C17 175.3(8) . .
C15 C16 C17 C18 0.0 . .
C16 C17 C18 C19 0.0 . .
C17 C18 C19 C20 0.0 . .
C18 C19 C20 C15 0.0 . .
C16 C15 C20 C19 0.0 . .
P2 C15 C20 C19 -175.6(8) . .
C47 P2 C21 C22 43.2(8) . .
C15 P2 C21 C22 -61.8(7) . .
Au2 P2 C21 C22 163.9(5) . .
C47 P2 C21 C26 -128.9(8) . .
C15 P2 C21 C26 126.1(7) . .
Au2 P2 C21 C26 -8.2(8) . .
C26 C21 C22 C23 0.0 . .
P2 C21 C22 C23 -172.0(8) . .
C21 C22 C23 C24 0.0 . .
C22 C23 C24 C25 0.0 . .
C23 C24 C25 C26 0.0 . .
C24 C25 C26 C21 0.0 . .
C22 C21 C26 C25 0.0 . .
P2 C21 C26 C25 172.1(8) . .
C33 P1 C27 C28 74.4(16) . .
C45 P1 C27 C28 -36.7(9) . .
C33' P1 C27 C28 77.3(16) . .
Au1 P1 C27 C28 -157.7(6) . .
C33 P1 C27 C32 -105.2(16) . .
C45 P1 C27 C32 143.7(8) . .
C33' P1 C27 C32 -102.3(16) . .
Au1 P1 C27 C32 22.7(8) . .
C32 C27 C28 C29 0.0 . .
P1 C27 C28 C29 -179.6(10) . .
C27 C28 C29 C30 0.0 . .
C28 C29 C30 C31 0.0 . .
C29 C30 C31 C32 0.0 . .
C30 C31 C32 C27 0.0 . .
C28 C27 C32 C31 0.0 . .
P1 C27 C32 C31 179.6(9) . .
C45 P1 C33 C34 56(2) . .
C27 P1 C33 C34 -55(2) . .
C33' P1 C33 C34 159(30) . .
Au1 P1 C33 C34 177.3(17) . .
C45 P1 C33 C38 -127.4(19) . .
C27 P1 C33 C38 121.7(19) . .
C33' P1 C33 C38 -24(28) . .
Au1 P1 C33 C38 -6(2) . .
C38 C33 C34 C35 0.0 . .
P1 C33 C34 C35 176(3) . .
C33 C34 C35 C36 0.0 . .
C34 C35 C36 C37 0.0 . .
C35 C36 C37 C38 0.0 . .
C36 C37 C38 C33 0.0 . .
C34 C33 C38 C37 0.0 . .
P1 C33 C38 C37 -176(3) . .
C33 P1 C33' C34' -59(28) . .
C45 P1 C33' C34' 20(2) . .
C27 P1 C33' C34' -93(2) . .
Au1 P1 C33' C34' 138.7(18) . .
C33 P1 C33' C38' 113(30) . .
C45 P1 C33' C38' -168.3(18) . .
C27 P1 C33' C38' 79(2) . .
Au1 P1 C33' C38' -49(2) . .
C38' C33' C34' C35' 0.0 . .
P1 C33' C34' C35' 172(3) . .
C33' C34' C35' C36' 0.0 . .
C34' C35' C36' C37' 0.0 . .
C35' C36' C37' C38' 0.0 . .
C36' C37' C38' C33' 0.0 . .
C34' C33' C38' C37' 0.0 . .
P1 C33' C38' C37' -172(3) . .
C44 C39 C40 C41 -1(2) . .
N3 C39 C40 C41 -177.3(14) . .
C39 C40 C41 C42 0(2) . .
C40 C41 C42 C43 2(2) . .
C41 C42 C43 C44 -2(2) . .
C42 C43 C44 C39 1(2) . .
C40 C39 C44 C43 0(2) . .
N3 C39 C44 C43 177.0(14) . .
C33 P1 C45 C46 -175.8(16) . .
C27 P1 C45 C46 -65.5(11) . .
C33' P1 C45 C46 179.3(16) . .
Au1 P1 C45 C46 59.4(10) . .
P1 C45 C46 C47 173.8(9) . .
C45 C46 C47 P2 -170.2(10) . .
C21 P2 C47 C46 58.1(11) . .
C15 P2 C47 C46 169.5(9) . .
Au2 P2 C47 C46 -63.3(10) . .
C50 C48 C49 C50 10(4) 2_656 .
C48 C49 C50 C48 -29(6) . 2_656
